data_7037432
loop_
_publ_author_name
'Ji, Wei'
'Qu, Jian'
'Jing, Su'
'Zhu, Dunru'
'Huang, Wei'

_publ_section_title
;
 Copper(i) halide clusters based upon ferrocenylchalcogenoether ligands:
 donors, halides and semi-rigidity effects on the geometry and catalytic
 activity.
;
_journal_issue 3
_journal_name_full 'Dalton transactions (Cambridge, England : 2003)'
_journal_page_first 1016
_journal_page_last 1024
_journal_paper_doi 10.1039/c5dt03993b
_journal_volume 45
_journal_year 2016
_chemical_formula_sum 'C44 H42 Cu4 Fe4 I4 N2 Te4'
_chemical_formula_weight 2094.35
_space_group_crystal_system monoclinic
_space_group_IT_number 14
_space_group_name_Hall '-P 2yn'
_space_group_name_H-M_alt 'P 1 21/n 1'
_symmetry_space_group_name_Hall '-P 2yn'
_symmetry_space_group_name_H-M 'P 1 21/n 1'
_atom_sites_solution_hydrogens geom
_audit_creation_method SHELXL-2014/7
_audit_update_record
;
2015-11-13 deposited with the CCDC.
2015-11-20 downloaded from the CCDC.
;
_cell_angle_alpha 90
_cell_angle_beta 95.547(2)
_cell_angle_gamma 90
_cell_formula_units_Z 2
_cell_length_a 13.456(3)
_cell_length_b 11.633(2)
_cell_length_c 17.822(3)
_cell_measurement_reflns_used 8822
_cell_measurement_temperature 296(2)
_cell_measurement_theta_max 26.40
_cell_measurement_theta_min 2.30
_cell_volume 2776.7(9)
_computing_cell_refinement 'SAINT (Bruker, 2005)'
_computing_data_collection 'APEX2 (Bruker, 2005)'
_computing_data_reduction SAINT
_computing_molecular_graphics SHELXTL
_computing_publication_material SHELXTL
_computing_structure_refinement 'SHELXL-2014/7 (Sheldrick, 2014)'
_computing_structure_solution 'SHELXL-2014/7 (Sheldrick, 2014)'
_diffrn_ambient_temperature 296(2)
_diffrn_measured_fraction_theta_full 0.970
_diffrn_measured_fraction_theta_max 0.970
_diffrn_measurement_device_type 'Bruker Apex2 CCD'
_diffrn_measurement_method '\w scans'
_diffrn_radiation_type MoK\a
_diffrn_radiation_wavelength 0.71073
_diffrn_reflns_av_R_equivalents 0.0300
_diffrn_reflns_av_unetI/netI 0.0272
_diffrn_reflns_laue_measured_fraction_full 0.970
_diffrn_reflns_laue_measured_fraction_max 0.970
_diffrn_reflns_limit_h_max 16
_diffrn_reflns_limit_h_min -14
_diffrn_reflns_limit_k_max 13
_diffrn_reflns_limit_k_min -13
_diffrn_reflns_limit_l_max 21
_diffrn_reflns_limit_l_min -21
_diffrn_reflns_number 18701
_diffrn_reflns_point_group_measured_fraction_full 0.970
_diffrn_reflns_point_group_measured_fraction_max 0.970
_diffrn_reflns_theta_full 25.005
_diffrn_reflns_theta_max 25.005
_diffrn_reflns_theta_min 1.815
_diffrn_source 'fine-focus sealed tube'
_exptl_absorpt_coefficient_mu 6.829
_exptl_absorpt_correction_T_max 0.4946
_exptl_absorpt_correction_T_min 0.3728
_exptl_absorpt_correction_type multi-scan
_exptl_absorpt_process_details '(SADABS; Sheldrick, 2003)'
_exptl_crystal_colour grown
_exptl_crystal_density_diffrn 2.505
_exptl_crystal_density_method 'not measured'
_exptl_crystal_description block
_exptl_crystal_F_000 1920
_exptl_crystal_size_max 0.180
_exptl_crystal_size_mid 0.140
_exptl_crystal_size_min 0.120
_refine_diff_density_max 0.704
_refine_diff_density_min -0.656
_refine_diff_density_rms 0.083
_refine_ls_extinction_method none
_refine_ls_goodness_of_fit_ref 1.041
_refine_ls_hydrogen_treatment constr
_refine_ls_matrix_type full
_refine_ls_number_parameters 281
_refine_ls_number_reflns 4741
_refine_ls_number_restraints 0
_refine_ls_restrained_S_all 1.041
_refine_ls_R_factor_all 0.0265
_refine_ls_R_factor_gt 0.0212
_refine_ls_shift/su_max 0.000
_refine_ls_shift/su_mean 0.000
_refine_ls_structure_factor_coef Fsqd
_refine_ls_weighting_details 'w=1/[\s^2^(Fo^2^)+(0.0174P)^2^+2.2998P] where P=(Fo^2^+2Fc^2^)/3'
_refine_ls_weighting_scheme calc
_refine_ls_wR_factor_gt 0.0492
_refine_ls_wR_factor_ref 0.0508
_reflns_Friedel_coverage 0.000
_reflns_number_gt 4163
_reflns_number_total 4741
_reflns_threshold_expression 'I > 2\s(I)'
_cod_data_source_file c5dt03993b2.cif
_cod_data_source_block JWC13
_cod_depositor_comments 'Adding full bibliography for 7037430--7037437.cif.'
_cod_database_code 7037432
_audit_block_doi 10.5517/cc1jlwgg
_shelx_shelxl_version_number 2014/7
_shelx_space_group_comment
;
The symmetry employed for this shelxl refinement is uniquely defined
by the following loop, which should always be used as a source of
symmetry information in preference to the above space-group names.
They are only intended as comments.
;
_shelx_estimated_absorpt_t_min 0.373
_shelx_estimated_absorpt_t_max 0.495

loop_
_space_group_symop_operation_xyz
'x, y, z'
'-x+1/2, y+1/2, -z+1/2'
'-x, -y, -z'
'x-1/2, -y-1/2, z-1/2'

loop_
_atom_site_label
_atom_site_type_symbol
_atom_site_fract_x
_atom_site_fract_y
_atom_site_fract_z
_atom_site_U_iso_or_equiv
_atom_site_adp_type
_atom_site_occupancy
_atom_site_site_symmetry_order
_atom_site_calc_flag
_atom_site_refinement_flags_posn
_atom_site_refinement_flags_adp
Te2 Te 0.00004(2) 0.30200(2) 0.05289(2) 0.04013(8) Uani 1 1 d . .
I2 I -0.07806(2) 0.05218(2) -0.10269(2) 0.04362(8) Uani 1 1 d . .
Te1 Te -0.14109(2) 0.17219(2) 0.11721(2) 0.04154(8) Uani 1 1 d . .
I1 I -0.24494(2) -0.15008(3) 0.05249(2) 0.06377(10) Uani 1 1 d . .
Fe2 Fe 0.21533(4) 0.44105(4) 0.14953(3) 0.03702(13) Uani 1 1 d . .
Cu2 Cu -0.21581(4) 0.05937(5) -0.00084(3) 0.05783(15) Uani 1 1 d . .
Fe1 Fe -0.37744(4) 0.25848(5) 0.17405(4) 0.04875(16) Uani 1 1 d . .
Cu1 Cu 0.07343(4) 0.11818(5) -0.00244(3) 0.05450(15) Uani 1 1 d . .
C15 C 0.1814(3) 0.2770(3) 0.1771(2) 0.0475(10) Uani 1 1 d . .
H15 H 0.2066 0.2067 0.1552 0.057 Uiso 1 1 calc R U
C18 C 0.3570(3) 0.4899(4) 0.1368(3) 0.0604(13) Uani 1 1 d . .
H18 H 0.4172 0.4645 0.1677 0.072 Uiso 1 1 calc R U
C2 C -0.2548(4) 0.3531(4) 0.2071(3) 0.0651(14) Uani 1 1 d . .
H2 H -0.2102 0.3428 0.2534 0.078 Uiso 1 1 calc R U
C1 C -0.2447(3) 0.3007(3) 0.1361(3) 0.0475(10) Uani 1 1 d . .
N N -0.3407(3) 0.1200(4) -0.0554(2) 0.0622(10) Uani 1 1 d . .
C7 C -0.3852(4) 0.0845(4) 0.1845(4) 0.0705(15) Uani 1 1 d . .
H7 H -0.3348 0.0297 0.1706 0.085 Uiso 1 1 calc R U
C11 C 0.0937(3) 0.3381(3) 0.1504(2) 0.0406(9) Uani 1 1 d . .
C12 C 0.0852(3) 0.4348(4) 0.1981(3) 0.0598(12) Uani 1 1 d . .
H12 H 0.0320 0.4927 0.1932 0.072 Uiso 1 1 calc R U
C19 C 0.3142(4) 0.4369(4) 0.0704(3) 0.0631(13) Uani 1 1 d . .
H19 H 0.3390 0.3678 0.0470 0.076 Uiso 1 1 calc R U
C4 C -0.3823(4) 0.4178(4) 0.1231(4) 0.0723(16) Uani 1 1 d . .
H4 H -0.4425 0.4574 0.1012 0.087 Uiso 1 1 calc R U
C17 C 0.2998(4) 0.5858(4) 0.1500(3) 0.0628(13) Uani 1 1 d . .
H17 H 0.3123 0.6391 0.1924 0.075 Uiso 1 1 calc R U
C22 C -0.4082(3) 0.1594(4) -0.0878(3) 0.0587(12) Uani 1 1 d . .
C5 C -0.3240(3) 0.3398(4) 0.0851(3) 0.0550(12) Uani 1 1 d . .
H5 H -0.3365 0.3170 0.0321 0.066 Uiso 1 1 calc R U
C13 C 0.1673(4) 0.4323(5) 0.2541(3) 0.0729(16) Uani 1 1 d . .
H13 H 0.1813 0.4888 0.2945 0.088 Uiso 1 1 calc R U
C14 C 0.2258(4) 0.3362(4) 0.2413(3) 0.0636(14) Uani 1 1 d . .
H14 H 0.2878 0.3143 0.2713 0.076 Uiso 1 1 calc R U
C16 C 0.2210(4) 0.5932(4) 0.0930(3) 0.0690(14) Uani 1 1 d . .
H16 H 0.1689 0.6523 0.0886 0.083 Uiso 1 1 calc R U
C8 C -0.4651(5) 0.1227(5) 0.1379(4) 0.0850(19) Uani 1 1 d . .
H8 H -0.4824 0.0996 0.0853 0.102 Uiso 1 1 calc R U
C3 C -0.3409(4) 0.4255(4) 0.1977(4) 0.0796(18) Uani 1 1 d . .
H3 H -0.3667 0.4725 0.2371 0.095 Uiso 1 1 calc R U
C21 C -0.4942(3) 0.2102(5) -0.1313(4) 0.0825(17) Uani 1 1 d . .
H21A H -0.5362 0.2465 -0.0977 0.124 Uiso 1 1 calc R U
H21B H -0.5312 0.1512 -0.1595 0.124 Uiso 1 1 calc R U
H21C H -0.4720 0.2664 -0.1654 0.124 Uiso 1 1 calc R U
C6 C -0.3871(5) 0.1344(5) 0.2530(4) 0.0836(17) Uani 1 1 d . .
H6 H -0.3389 0.1211 0.2969 0.100 Uiso 1 1 calc R U
C20 C 0.2292(4) 0.5008(4) 0.0437(3) 0.0663(14) Uani 1 1 d . .
H20 H 0.1842 0.4841 -0.0015 0.080 Uiso 1 1 calc R U
C9 C -0.5188(4) 0.1993(5) 0.1793(6) 0.106(3) Uani 1 1 d . .
H9 H -0.5807 0.2393 0.1612 0.128 Uiso 1 1 calc R U
C10 C -0.4695(6) 0.2064(5) 0.2505(5) 0.102(3) Uani 1 1 d . .
H10 H -0.4901 0.2522 0.2925 0.123 Uiso 1 1 calc R U

loop_
_atom_site_aniso_label
_atom_site_aniso_U_11
_atom_site_aniso_U_22
_atom_site_aniso_U_33
_atom_site_aniso_U_23
_atom_site_aniso_U_13
_atom_site_aniso_U_12
Te2 0.02641(13) 0.04909(15) 0.04441(16) 0.00219(12) 0.00092(11) -0.00242(10)
I2 0.03772(15) 0.05590(16) 0.03638(15) 0.00351(12) -0.00086(11) 0.00072(11)
Te1 0.03084(14) 0.04551(15) 0.04933(17) -0.00577(12) 0.00928(12) -0.00437(11)
I1 0.05425(19) 0.05704(18) 0.0858(3) -0.01462(16) 0.03654(17) -0.01438(14)
Fe2 0.0324(3) 0.0381(3) 0.0405(3) -0.0020(2) 0.0033(2) -0.0053(2)
Cu2 0.0411(3) 0.0677(4) 0.0643(4) -0.0090(3) 0.0031(3) -0.0032(3)
Fe1 0.0398(3) 0.0408(3) 0.0692(4) -0.0050(3) 0.0240(3) -0.0018(3)
Cu1 0.0419(3) 0.0689(4) 0.0539(3) -0.0064(3) 0.0109(3) 0.0003(3)
C15 0.049(2) 0.043(2) 0.048(3) 0.0112(19) -0.010(2) -0.0129(19)
C18 0.034(2) 0.062(3) 0.087(4) 0.000(3) 0.015(2) -0.009(2)
C2 0.054(3) 0.060(3) 0.084(4) -0.029(3) 0.020(3) -0.017(2)
C1 0.035(2) 0.048(2) 0.062(3) -0.010(2) 0.018(2) -0.0069(18)
N 0.044(2) 0.077(3) 0.065(3) -0.014(2) 0.003(2) 0.003(2)
C7 0.070(4) 0.043(3) 0.104(5) 0.005(3) 0.036(3) -0.001(2)
C11 0.032(2) 0.048(2) 0.042(2) -0.0056(18) 0.0059(18) -0.0113(17)
C12 0.048(3) 0.074(3) 0.061(3) -0.024(2) 0.024(2) -0.013(2)
C19 0.064(3) 0.053(3) 0.078(4) -0.009(3) 0.035(3) -0.011(2)
C4 0.056(3) 0.041(2) 0.126(5) 0.010(3) 0.040(3) 0.004(2)
C17 0.068(3) 0.047(3) 0.076(4) -0.010(2) 0.018(3) -0.020(2)
C22 0.036(3) 0.066(3) 0.074(3) -0.010(3) 0.008(2) -0.007(2)
C5 0.047(3) 0.047(2) 0.074(3) 0.007(2) 0.022(2) -0.001(2)
C13 0.079(4) 0.101(4) 0.041(3) -0.020(3) 0.016(3) -0.044(3)
C14 0.067(3) 0.076(3) 0.044(3) 0.013(2) -0.015(2) -0.028(3)
C16 0.071(3) 0.047(3) 0.089(4) 0.016(3) 0.010(3) 0.003(2)
C8 0.103(5) 0.066(4) 0.083(4) 0.006(3) -0.004(4) -0.048(4)
C3 0.076(4) 0.051(3) 0.121(5) -0.031(3) 0.053(4) -0.011(3)
C21 0.037(3) 0.085(4) 0.126(5) 0.018(4) 0.009(3) 0.001(3)
C6 0.079(4) 0.089(4) 0.084(4) 0.023(4) 0.012(4) -0.021(3)
C20 0.075(4) 0.075(3) 0.049(3) 0.018(3) 0.010(3) -0.023(3)
C9 0.042(3) 0.062(4) 0.219(9) 0.043(5) 0.034(5) -0.002(3)
C10 0.118(6) 0.070(4) 0.137(6) -0.017(4) 0.103(6) -0.019(4)

loop_
_atom_type_symbol
_atom_type_description
_atom_type_scat_dispersion_real
_atom_type_scat_dispersion_imag
_atom_type_scat_source
C C 0.0033 0.0016 'International Tables Vol C Tables 4.2.6.8 and 6.1.1.4'
H H 0.0000 0.0000 'International Tables Vol C Tables 4.2.6.8 and 6.1.1.4'
Fe Fe 0.3463 0.8444 'International Tables Vol C Tables 4.2.6.8 and 6.1.1.4'
Cu Cu 0.3201 1.2651 'International Tables Vol C Tables 4.2.6.8 and 6.1.1.4'
Te Te -0.5308 1.6751 'International Tables Vol C Tables 4.2.6.8 and 6.1.1.4'
I I -0.4742 1.8119 'International Tables Vol C Tables 4.2.6.8 and 6.1.1.4'
N N 0.0061 0.0033 'International Tables Vol C Tables 4.2.6.8 and 6.1.1.4'

loop_
_geom_angle_atom_site_label_1
_geom_angle_atom_site_label_2
_geom_angle_atom_site_label_3
_geom_angle
_geom_angle_site_symmetry_1
_geom_angle_site_symmetry_3
C11 Te2 Cu1 105.14(11) . .
C11 Te2 Te1 98.54(10) . .
Cu1 Te2 Te1 90.54(2) . .
Cu1 I2 Cu2 93.99(2) . .
Cu1 I2 Cu1 77.60(2) . 3
Cu2 I2 Cu1 62.272(19) . 3
C1 Te1 Cu2 106.23(12) . .
C1 Te1 Te2 99.87(11) . .
Cu2 Te1 Te2 99.67(2) . .
Cu1 I1 Cu2 64.965(19) 3 .
C18 Fe2 C12 156.89(19) . .
C18 Fe2 C11 159.40(18) . .
C12 Fe2 C11 41.02(16) . .
C18 Fe2 C19 40.63(19) . .
C12 Fe2 C19 161.1(2) . .
C11 Fe2 C19 125.06(18) . .
C18 Fe2 C17 40.05(19) . .
C12 Fe2 C17 122.26(19) . .
C11 Fe2 C17 160.17(19) . .
C19 Fe2 C17 67.56(19) . .
C18 Fe2 C13 120.2(2) . .
C12 Fe2 C13 40.8(2) . .
C11 Fe2 C13 68.63(17) . .
C19 Fe2 C13 157.4(2) . .
C17 Fe2 C13 105.4(2) . .
C18 Fe2 C15 121.77(19) . .
C12 Fe2 C15 68.92(19) . .
C11 Fe2 C15 40.91(16) . .
C19 Fe2 C15 108.85(19) . .
C17 Fe2 C15 156.29(19) . .
C13 Fe2 C15 68.5(2) . .
C18 Fe2 C14 105.4(2) . .
C12 Fe2 C14 68.3(2) . .
C11 Fe2 C14 68.48(17) . .
C19 Fe2 C14 123.1(2) . .
C17 Fe2 C14 119.9(2) . .
C13 Fe2 C14 40.2(2) . .
C15 Fe2 C14 40.79(17) . .
C18 Fe2 C20 68.2(2) . .
C12 Fe2 C20 124.6(2) . .
C11 Fe2 C20 110.79(18) . .
C19 Fe2 C20 40.5(2) . .
C17 Fe2 C20 67.6(2) . .
C13 Fe2 C20 158.8(3) . .
C15 Fe2 C20 126.0(2) . .
C14 Fe2 C20 160.8(2) . .
C18 Fe2 C16 67.7(2) . .
C12 Fe2 C16 108.4(2) . .
C11 Fe2 C16 125.73(19) . .
C19 Fe2 C16 67.6(2) . .
C17 Fe2 C16 40.2(2) . .
C13 Fe2 C16 121.7(2) . .
C15 Fe2 C16 162.3(2) . .
C14 Fe2 C16 156.0(2) . .
C20 Fe2 C16 40.1(2) . .
N Cu2 Te1 117.35(11) . .
N Cu2 I1 110.68(12) . .
Te1 Cu2 I1 103.43(3) . .
N Cu2 I2 106.46(12) . .
Te1 Cu2 I2 108.71(2) . .
I1 Cu2 I2 110.14(2) . .
N Cu2 Cu1 144.33(11) . 3
Te1 Cu2 Cu1 98.31(2) . 3
I1 Cu2 Cu1 56.18(2) . 3
I2 Cu2 Cu1 58.965(18) . 3
C10 Fe1 C2 120.2(3) . .
C10 Fe1 C6 40.1(3) . .
C2 Fe1 C6 106.9(2) . .
C10 Fe1 C1 156.0(3) . .
C2 Fe1 C1 41.08(18) . .
C6 Fe1 C1 121.4(2) . .
C10 Fe1 C9 39.7(3) . .
C2 Fe1 C9 155.6(3) . .
C6 Fe1 C9 66.7(3) . .
C1 Fe1 C9 162.6(3) . .
C10 Fe1 C7 66.4(2) . .
C2 Fe1 C7 124.2(2) . .
C6 Fe1 C7 38.9(2) . .
C1 Fe1 C7 109.02(18) . .
C9 Fe1 C7 66.6(2) . .
C10 Fe1 C5 161.8(3) . .
C2 Fe1 C5 68.6(2) . .
C6 Fe1 C5 157.2(2) . .
C1 Fe1 C5 40.53(18) . .
C9 Fe1 C5 126.5(3) . .
C7 Fe1 C5 123.9(2) . .
C10 Fe1 C8 66.9(3) . .
C2 Fe1 C8 160.8(3) . .
C6 Fe1 C8 66.1(2) . .
C1 Fe1 C8 125.7(2) . .
C9 Fe1 C8 40.3(3) . .
C7 Fe1 C8 39.2(2) . .
C5 Fe1 C8 110.5(2) . .
C10 Fe1 C3 107.3(2) . .
C2 Fe1 C3 41.2(2) . .
C6 Fe1 C3 124.4(3) . .
C1 Fe1 C3 68.63(18) . .
C9 Fe1 C3 121.4(3) . .
C7 Fe1 C3 160.4(3) . .
C5 Fe1 C3 67.8(2) . .
C8 Fe1 C3 157.6(3) . .
C10 Fe1 C4 124.8(2) . .
C2 Fe1 C4 68.3(2) . .
C6 Fe1 C4 160.7(3) . .
C1 Fe1 C4 68.10(18) . .
C9 Fe1 C4 109.5(2) . .
C7 Fe1 C4 159.0(3) . .
C5 Fe1 C4 40.34(18) . .
C8 Fe1 C4 124.3(3) . .
C3 Fe1 C4 39.7(2) . .
I1 Cu1 Te2 113.55(2) 3 .
I1 Cu1 I2 117.21(3) 3 .
Te2 Cu1 I2 101.32(2) . .
I1 Cu1 I2 112.38(2) 3 3
Te2 Cu1 I2 108.84(2) . 3
I2 Cu1 I2 102.40(2) . 3
I1 Cu1 Cu2 58.86(2) 3 3
Te2 Cu1 Cu2 151.88(3) . 3
I2 Cu1 Cu2 105.97(2) . 3
I2 Cu1 Cu2 58.76(2) 3 3
C14 C15 C11 107.4(4) . .
C14 C15 Fe2 69.6(2) . .
C11 C15 Fe2 69.4(2) . .
C14 C15 H15 126.3 . .
C11 C15 H15 126.3 . .
Fe2 C15 H15 126.3 . .
C17 C18 C19 107.7(5) . .
C17 C18 Fe2 70.3(3) . .
C19 C18 Fe2 70.0(3) . .
C17 C18 H18 126.1 . .
C19 C18 H18 126.1 . .
Fe2 C18 H18 126.1 . .
C1 C2 C3 107.1(5) . .
C1 C2 Fe1 69.7(2) . .
C3 C2 Fe1 70.0(3) . .
C1 C2 H2 126.4 . .
C3 C2 H2 126.4 . .
Fe1 C2 H2 126.4 . .
C5 C1 C2 107.7(4) . .
C5 C1 Fe1 70.0(2) . .
C2 C1 Fe1 69.2(2) . .
C5 C1 Te1 127.0(3) . .
C2 C1 Te1 124.8(4) . .
Fe1 C1 Te1 120.09(19) . .
C22 N Cu2 175.9(4) . .
C6 C7 C8 109.1(5) . .
C6 C7 Fe1 70.2(3) . .
C8 C7 Fe1 70.5(3) . .
C6 C7 H7 125.5 . .
C8 C7 H7 125.5 . .
Fe1 C7 H7 125.5 . .
C15 C11 C12 108.0(4) . .
C15 C11 Fe2 69.7(2) . .
C12 C11 Fe2 69.5(2) . .
C15 C11 Te2 126.4(3) . .
C12 C11 Te2 125.4(3) . .
Fe2 C11 Te2 122.32(19) . .
C13 C12 C11 107.6(5) . .
C13 C12 Fe2 69.8(3) . .
C11 C12 Fe2 69.5(2) . .
C13 C12 H12 126.2 . .
C11 C12 H12 126.2 . .
Fe2 C12 H12 126.2 . .
C18 C19 C20 107.9(4) . .
C18 C19 Fe2 69.4(3) . .
C20 C19 Fe2 69.9(3) . .
C18 C19 H19 126.1 . .
C20 C19 H19 126.1 . .
Fe2 C19 H19 126.1 . .
C3 C4 C5 108.0(5) . .
C3 C4 Fe1 69.2(3) . .
C5 C4 Fe1 68.9(3) . .
C3 C4 H4 126.0 . .
C5 C4 H4 126.0 . .
Fe1 C4 H4 126.0 . .
C18 C17 C16 108.7(5) . .
C18 C17 Fe2 69.7(2) . .
C16 C17 Fe2 70.3(3) . .
C18 C17 H17 125.6 . .
C16 C17 H17 125.6 . .
Fe2 C17 H17 125.6 . .
N C22 C21 178.7(6) . .
C1 C5 C4 108.6(5) . .
C1 C5 Fe1 69.5(3) . .
C4 C5 Fe1 70.8(3) . .
C1 C5 H5 125.7 . .
C4 C5 H5 125.7 . .
Fe1 C5 H5 125.7 . .
C14 C13 C12 108.4(4) . .
C14 C13 Fe2 70.0(3) . .
C12 C13 Fe2 69.4(3) . .
C14 C13 H13 125.8 . .
C12 C13 H13 125.8 . .
Fe2 C13 H13 125.8 . .
C13 C14 C15 108.7(4) . .
C13 C14 Fe2 69.8(3) . .
C15 C14 Fe2 69.6(2) . .
C13 C14 H14 125.6 . .
C15 C14 H14 125.6 . .
Fe2 C14 H14 125.6 . .
C17 C16 C20 108.0(5) . .
C17 C16 Fe2 69.5(3) . .
C20 C16 Fe2 69.7(3) . .
C17 C16 H16 126.0 . .
C20 C16 H16 126.0 . .
Fe2 C16 H16 126.0 . .
C7 C8 C9 107.5(6) . .
C7 C8 Fe1 70.3(3) . .
C9 C8 Fe1 69.7(3) . .
C7 C8 H8 126.2 . .
C9 C8 H8 126.2 . .
Fe1 C8 H8 126.2 . .
C4 C3 C2 108.6(5) . .
C4 C3 Fe1 71.0(3) . .
C2 C3 Fe1 68.8(3) . .
C4 C3 H3 125.7 . .
C2 C3 H3 125.7 . .
Fe1 C3 H3 125.7 . .
C22 C21 H21A 109.5 . .
C22 C21 H21B 109.5 . .
H21A C21 H21B 109.5 . .
C22 C21 H21C 109.5 . .
H21A C21 H21C 109.5 . .
H21B C21 H21C 109.5 . .
C7 C6 C10 108.4(6) . .
C7 C6 Fe1 70.9(3) . .
C10 C6 Fe1 69.7(3) . .
C7 C6 H6 125.8 . .
C10 C6 H6 125.8 . .
Fe1 C6 H6 125.8 . .
C16 C20 C19 107.7(5) . .
C16 C20 Fe2 70.2(3) . .
C19 C20 Fe2 69.5(3) . .
C16 C20 H20 126.1 . .
C19 C20 H20 126.1 . .
Fe2 C20 H20 126.1 . .
C10 C9 C8 107.3(6) . .
C10 C9 Fe1 69.7(4) . .
C8 C9 Fe1 70.1(3) . .
C10 C9 H9 126.4 . .
C8 C9 H9 126.4 . .
Fe1 C9 H9 126.4 . .
C9 C10 C6 107.8(6) . .
C9 C10 Fe1 70.7(4) . .
C6 C10 Fe1 70.3(3) . .
C9 C10 H10 126.1 . .
C6 C10 H10 126.1 . .
Fe1 C10 H10 126.1 . .

loop_
_geom_bond_atom_site_label_1
_geom_bond_atom_site_label_2
_geom_bond_distance
_geom_bond_site_symmetry_2
Te2 C11 2.088(4) .
Te2 Cu1 2.5901(7) .
Te2 Te1 2.7607(5) .
I2 Cu1 2.6895(7) .
I2 Cu2 2.7181(7) .
I2 Cu1 2.7239(7) 3
Te1 C1 2.094(4) .
Te1 Cu2 2.5983(7) .
I1 Cu1 2.5801(7) 3
I1 Cu2 2.6581(8) .
Fe2 C18 2.023(4) .
Fe2 C12 2.029(4) .
Fe2 C11 2.029(4) .
Fe2 C19 2.030(5) .
Fe2 C17 2.031(4) .
Fe2 C13 2.033(5) .
Fe2 C15 2.034(4) .
Fe2 C14 2.035(5) .
Fe2 C20 2.035(4) .
Fe2 C16 2.041(5) .
Cu2 N 1.988(4) .
Cu2 Cu1 2.8139(9) 3
Fe1 C10 2.021(5) .
Fe1 C2 2.024(5) .
Fe1 C6 2.028(6) .
Fe1 C1 2.031(4) .
Fe1 C9 2.034(5) .
Fe1 C7 2.036(5) .
Fe1 C5 2.037(4) .
Fe1 C8 2.039(5) .
Fe1 C3 2.039(5) .
Fe1 C4 2.062(5) .
Cu1 I1 2.5801(7) 3
Cu1 I2 2.7239(7) 3
Cu1 Cu2 2.8139(9) 3
C15 C14 1.418(6) .
C15 C11 1.420(6) .
C15 H15 0.9800 .
C18 C17 1.388(6) .
C18 C19 1.407(7) .
C18 H18 0.9800 .
C2 C1 1.423(6) .
C2 C3 1.429(7) .
C2 H2 0.9800 .
C1 C5 1.409(6) .
N C22 1.126(6) .
C7 C6 1.353(8) .
C7 C8 1.368(8) .
C7 H7 0.9800 .
C11 C12 1.422(6) .
C12 C13 1.416(7) .
C12 H12 0.9800 .
C19 C20 1.407(7) .
C19 H19 0.9800 .
C4 C3 1.394(8) .
C4 C5 1.414(6) .
C4 H4 0.9800 .
C17 C16 1.398(7) .
C17 H17 0.9800 .
C22 C21 1.454(7) .
C5 H5 0.9800 .
C13 C14 1.398(8) .
C13 H13 0.9800 .
C14 H14 0.9800 .
C16 C20 1.399(7) .
C16 H16 0.9800 .
C8 C9 1.402(9) .
C8 H8 0.9800 .
C3 H3 0.9800 .
C21 H21A 0.9600 .
C21 H21B 0.9600 .
C21 H21C 0.9600 .
C6 C10 1.387(9) .
C6 H6 0.9800 .
C20 H20 0.9800 .
C9 C10 1.376(10) .
C9 H9 0.9800 .
C10 H10 0.9800 .
